data_4061666
_journal_name_full Organometallics
_journal_paper_doi 10.1021/om050502r
_journal_year 2005
_chemical_formula_moiety 'C9 H5 N2 Ni S2 '
_chemical_formula_sum 'C9 H5 N2 Ni S2'
_chemical_formula_weight 263.97
_space_group_IT_number 15
_symmetry_cell_setting monoclinic
_symmetry_space_group_name_Hall '-C 2yc'
_symmetry_space_group_name_H-M 'C 1 2/c 1'
_cell_angle_alpha 90
_cell_angle_beta 109.8361(10)
_cell_angle_gamma 90
_cell_formula_units_Z 8
_cell_length_a 17.2403(13)
_cell_length_b 8.4805(4)
_cell_length_c 14.7512(11)
_cell_measurement_temperature 298.1
_cell_volume 2028.8(2)
_exptl_crystal_density_diffrn 1.728
_cod_original_sg_symbol_H-M 'C 2/c'
_cod_original_formula_sum 'C9 H5 N2 Ni S2 '
_cod_database_code 4061666

loop_
_symmetry_equiv_pos_site_id
_symmetry_equiv_pos_as_xyz
1 +X,+Y,+Z
2 -X,+Y,1/2-Z
3 -X,-Y,-Z
4 +X,-Y,1/2+Z
5 1/2+X,1/2+Y,+Z
6 1/2-X,1/2+Y,1/2-Z
7 1/2-X,1/2-Y,-Z
8 1/2+X,1/2-Y,1/2+Z

loop_
_atom_site_label
_atom_site_type_symbol
_atom_site_fract_x
_atom_site_fract_y
_atom_site_fract_z
_atom_site_U_iso_or_equiv
_atom_site_adp_type
_atom_site_occupancy
_atom_site_symmetry_multiplicity
_atom_site_calc_flag
_atom_site_refinement_flags
_atom_site_disorder_assembly
_atom_site_disorder_group
Ni(1) Ni 0.59568(2) 0.24627(4) 0.65987(3) 0.03860(11) Uani 1.00 1 d . . .
S(1) S 0.46821(5) 0.27425(9) 0.57992(7) 0.0495(2) Uani 1.00 1 d . . .
S(2) S 0.58759(5) -0.00146(9) 0.67793(6) 0.0459(2) Uani 1.00 1 d . . .
N(1) N 0.2774(2) 0.0412(5) 0.4946(2) 0.0760(11) Uani 1.00 1 d . . .
N(2) N 0.4299(2) -0.3148(4) 0.6270(2) 0.0729(11) Uani 1.00 1 d . . .
C(1) C 0.4325(2) 0.0851(4) 0.5780(2) 0.0399(8) Uani 1.00 1 d . . .
C(2) C 0.4837(2) -0.0348(3) 0.6209(2) 0.0385(8) Uani 1.00 1 d . . .
C(3) C 0.3462(2) 0.0601(4) 0.5313(2) 0.0501(10) Uani 1.00 1 d . . .
C(4) C 0.4534(2) -0.1906(4) 0.6233(2) 0.0488(9) Uani 1.00 1 d . . .
C(5) C 0.6272(3) 0.4813(4) 0.6747(4) 0.0759(13) Uani 1.00 1 d . . .
C(6) C 0.6655(3) 0.4107(6) 0.6146(3) 0.0745(13) Uani 1.00 1 d . . .
C(7) C 0.7167(2) 0.2961(5) 0.6661(4) 0.0711(13) Uani 1.00 1 d . . .
C(8) C 0.7118(2) 0.2949(5) 0.7598(3) 0.0668(11) Uani 1.00 1 d . . .
C(9) C 0.6590(3) 0.4126(5) 0.7656(3) 0.0691(13) Uani 1.00 1 d . . .
H(1) H 0.5827 0.5532 0.6605 0.086 Uiso 1.00 1 c R . .
H(2) H 0.6541 0.4476 0.5517 0.087 Uiso 1.00 1 c R . .
H(3) H 0.7569 0.2112 0.6460 0.089 Uiso 1.00 1 c R . .
H(4) H 0.7488 0.2057 0.8185 0.073 Uiso 1.00 1 c R . .
H(5) H 0.6475 0.4513 0.8297 0.086 Uiso 1.00 1 c R . .

loop_
_atom_site_aniso_label
_atom_site_aniso_U_11
_atom_site_aniso_U_22
_atom_site_aniso_U_33
_atom_site_aniso_U_12
_atom_site_aniso_U_13
_atom_site_aniso_U_23
Ni(1) 0.0360(2) 0.0378(2) 0.0413(2) -0.0048(2) 0.0122(2) -0.0013(2)
S(1) 0.0391(4) 0.0406(4) 0.0631(5) -0.0005(3) 0.0098(4) 0.0080(4)
S(2) 0.0418(4) 0.0396(4) 0.0525(4) 0.0008(3) 0.0111(3) 0.0041(3)
N(1) 0.045(2) 0.107(3) 0.069(2) -0.018(2) 0.011(2) 0.012(2)
N(2) 0.092(3) 0.049(2) 0.076(2) -0.021(2) 0.026(2) 0.004(2)
C(1) 0.039(2) 0.046(2) 0.037(2) -0.0058(13) 0.0161(13) -0.0015(13)
C(2) 0.045(2) 0.038(2) 0.034(2) -0.0058(13) 0.0165(13) -0.0025(12)
C(3) 0.043(2) 0.058(2) 0.050(2) -0.007(2) 0.016(2) 0.003(2)
C(4) 0.058(2) 0.045(2) 0.044(2) -0.007(2) 0.019(2) -0.001(1)
C(5) 0.047(2) 0.041(2) 0.128(4) -0.011(2) 0.014(2) -0.002(2)
C(6) 0.068(3) 0.095(3) 0.055(2) -0.044(2) 0.014(2) 0.009(2)
C(7) 0.042(2) 0.077(3) 0.103(3) -0.018(2) 0.036(2) -0.032(3)
C(8) 0.048(2) 0.063(2) 0.070(3) -0.015(2) -0.005(2) 0.006(2)
C(9) 0.072(3) 0.072(3) 0.069(3) -0.033(2) 0.032(2) -0.030(2)

loop_
_geom_bond_atom_site_label_1
_geom_bond_atom_site_label_2
_geom_bond_distance
_geom_bond_publ_flag
_geom_bond_site_symmetry_1
_geom_bond_site_symmetry_2
Ni(1) S(1) 2.1255(8) ? . .
Ni(1) S(2) 2.1282(8) ? . .
Ni(1) C(5) 2.058(4) ? . .
Ni(1) C(6) 2.094(5) ? . .
Ni(1) C(7) 2.099(4) ? . .
Ni(1) C(8) 2.085(3) ? . .
Ni(1) C(9) 2.112(4) ? . .
S(1) C(1) 1.715(3) ? . .
S(2) C(2) 1.725(3) ? . .
N(1) C(3) 1.135(4) ? . .
N(2) C(4) 1.136(5) ? . .
C(1) C(2) 1.354(4) ? . .
C(1) C(3) 1.428(4) ? . .
C(2) C(4) 1.426(4) ? . .
C(5) C(6) 1.406(7) ? . .
C(5) C(9) 1.393(6) ? . .
C(6) C(7) 1.358(6) ? . .
C(7) C(8) 1.413(7) ? . .
C(8) C(9) 1.373(6) ? . .
C(5) H(1) 0.9468 ? . .
C(6) H(2) 0.9352 ? . .
C(7) H(3) 1.1081 ? . .
C(8) H(4) 1.1635 ? . .
C(9) H(5) 1.0805 ? . .
